data_2005757
loop_
_publ_author_name
'Coupar, P. I.'
'Ferguson, G.'
'Glidewell, C.'

_publ_section_title
;
 N---H&#x00B7;&#x00B7;&#x00B7;pi(arene) Hydrogen Bonding in
 4,4'-Thiodiphenol-Piperazine (1/1)
;
_journal_issue 12
_journal_name_full 'Acta Crystallographica Section C'
_journal_page_first 3055
_journal_page_last 3057
_journal_paper_doi 10.1107/S010827019601013X
_journal_volume 52
_journal_year 1996
_chemical_formula_iupac 'C4 H10 N2 , C12 H10 O2 S'
_chemical_formula_moiety 'C12 H10 O2 S, C4 H10 N2'
_chemical_formula_sum 'C16 H20 N2 O2 S'
_chemical_formula_weight 304.40
_chemical_name_systematic
;
4,4'-Thiodiphenol-piperazine (1/1)
;
_space_group_IT_number 15
_symmetry_cell_setting monoclinic
_symmetry_space_group_name_Hall '-C 2yc'
_symmetry_space_group_name_H-M 'C 1 2/c 1'
_cell_angle_alpha 90.00
_cell_angle_beta 96.82(2)
_cell_angle_gamma 90.00
_cell_formula_units_Z 4
_cell_length_a 11.628(2)
_cell_length_b 5.5524(6)
_cell_length_c 23.931(3)
_cell_measurement_reflns_used 25
_cell_measurement_temperature 294(1)
_cell_measurement_theta_max 19.56
_cell_measurement_theta_min 9.57
_cell_volume 1534.1(4)
_computing_cell_refinement 'SET4 and CELDIM CAD-4'
_computing_data_collection 'CAD4 (Enraf-Nonius, 1992)'
_computing_data_reduction 'DATRD2 NRCVAX94 (Gabe, Le Page, Charland, Lee & White, 1989)'
_computing_molecular_graphics
;NRCVAX94, ORTEPII (Johnson, 1976) in PLATON (Spek, 1995a) and PLUTON (Spek,
1995b)
;
_computing_publication_material 'NRCVAX94, SHELXL93  and WordPerfect macro PREPCIF'
_computing_structure_refinement 'NRCVAX94, SHELXL93 (Sheldrick, 1993)'
_computing_structure_solution 'SOLVER NRCVAX94'
_diffrn_ambient_temperature 294.0(10)
_diffrn_measurement_device 'Enraf-Nonius CAD-4'
_diffrn_measurement_method \q/2\q
_diffrn_radiation_monochromator graphite
_diffrn_radiation_source 'X-ray tube'
_diffrn_radiation_type 'Molybdenum K\a'
_diffrn_radiation_wavelength 0.7107
_diffrn_reflns_av_R_equivalents 0.027
_diffrn_reflns_av_sigmaI/netI 0.0962
_diffrn_reflns_limit_h_max 14
_diffrn_reflns_limit_h_min -14
_diffrn_reflns_limit_k_max 7
_diffrn_reflns_limit_k_min 0
_diffrn_reflns_limit_l_max 30
_diffrn_reflns_limit_l_min 0
_diffrn_reflns_number 1727
_diffrn_reflns_theta_max 26.9
_diffrn_reflns_theta_min 3.42
_diffrn_standards_decay_% none
_diffrn_standards_interval_time 60
_diffrn_standards_number 3
_exptl_absorpt_coefficient_mu 0.217
_exptl_absorpt_correction_T_max 1.0
_exptl_absorpt_correction_T_min 1.0
_exptl_absorpt_correction_type none
_exptl_crystal_colour colourless
_exptl_crystal_density_diffrn 1.318
_exptl_crystal_density_meas ?
_exptl_crystal_description needle
_exptl_crystal_F_000 648
_exptl_crystal_size_max 0.35
_exptl_crystal_size_mid 0.15
_exptl_crystal_size_min 0.08
_refine_diff_density_max 0.184
_refine_diff_density_min -0.193
_refine_ls_extinction_coef 0.0085(10)
_refine_ls_extinction_method SHELXL
_refine_ls_goodness_of_fit_all 0.937
_refine_ls_goodness_of_fit_obs 1.179
_refine_ls_hydrogen_treatment 'H atoms riding (SHELXL defaults, C-H 0.93 and 0.97, N-H 0.86, O-H 0.82\%A)'
_refine_ls_matrix_type full
_refine_ls_number_parameters 98
_refine_ls_number_reflns 1658
_refine_ls_number_restraints 0
_refine_ls_restrained_S_all 0.937
_refine_ls_restrained_S_obs 1.179
_refine_ls_R_factor_all 0.1329
_refine_ls_R_factor_obs 0.0543
_refine_ls_shift/esd_max 0.000
_refine_ls_shift/esd_mean 0.000
_refine_ls_structure_factor_coef Fsqd
_refine_ls_weighting_details 'w = 1/[\s^2^(Fo^2^)+(0.0410P)^2^] where P=(Fo^2^+2Fc^2^)/3'
_refine_ls_weighting_scheme calc
_refine_ls_wR_factor_all 0.1155
_refine_ls_wR_factor_obs 0.0994
_reflns_number_observed 824
_reflns_number_total 1658
_reflns_observed_criterion >2\s(I)
_cod_data_source_file cf1131.cif
_cod_data_source_block 9635
_cod_depositor_comments
;
The following automatic conversions were performed:

'_exptl_crystal_density_meas' value 'not measured' was changed to '?'
- the value is perceived as not measured.

Automatic conversion script
Id: cif_fix_values 3008 2015-01-20 13:52:24Z robertas 

The following automatic conversions were performed:

'_refine_ls_weighting_scheme' value 'calc w =
1/[\s^2^(Fo^2^)+(0.0410P)^2^] where P=(Fo^2^+2Fc^2^)/3' was changed
to 'calc'. New tag '_refine_ls_weighting_details' was created. The
value of the new tag was set to 'w = 1/[\s^2^(Fo^2^)+(0.0410P)^2^]
where P=(Fo^2^+2Fc^2^)/3'.

Automatic conversion script
Id: cif_fix_values 3143 2015-03-26 13:38:13Z robertas 
;
_cod_original_cell_volume 1534.1(3)
_cod_original_sg_symbol_H-M 'C 2/c'
_cod_database_code 2005757

loop_
_symmetry_equiv_pos_as_xyz
'x, y, z'
'-x, y, -z+1/2'
'x+1/2, y+1/2, z'
'-x+1/2, y+1/2, -z+1/2'
'-x, -y, -z'
'x, -y, z-1/2'
'-x+1/2, -y+1/2, -z'
'x+1/2, -y+1/2, z-1/2'

loop_
_atom_site_aniso_label
_atom_site_aniso_U_11
_atom_site_aniso_U_22
_atom_site_aniso_U_33
_atom_site_aniso_U_12
_atom_site_aniso_U_13
_atom_site_aniso_U_23
S1 0.0586(7) 0.0395(6) 0.0463(7) 0.0 0.0116(5) 0.0
O4 0.0534(13) 0.058(2) 0.0595(14) 0.0046(12) 0.0145(11) 0.0172(11)
C1 0.042(2) 0.040(2) 0.0325(15) 0.0059(14) 0.0049(13) -0.0035(13)
C2 0.039(2) 0.058(2) 0.051(2) 0.014(2) 0.0107(14) 0.006(2)
C3 0.049(2) 0.050(2) 0.049(2) 0.016(2) 0.0135(15) 0.011(2)
C4 0.045(2) 0.042(2) 0.0353(15) 0.0000(15) 0.0065(13) -0.0012(14)
C5 0.036(2) 0.061(2) 0.051(2) 0.008(2) 0.0057(14) 0.005(2)
C6 0.043(2) 0.050(2) 0.043(2) 0.010(2) 0.0009(14) 0.007(2)
N11 0.0504(15) 0.0399(15) 0.0427(13) 0.0003(13) 0.0051(12) 0.0043(11)
C12 0.044(2) 0.053(2) 0.067(2) 0.007(2) 0.011(2) 0.011(2)
C13 0.047(2) 0.047(2) 0.059(2) -0.002(2) 0.013(2) 0.013(2)

loop_
_atom_site_label
_atom_site_occupancy
_atom_site_fract_x
_atom_site_fract_y
_atom_site_fract_z
_atom_site_U_iso_or_equiv
_atom_site_thermal_displace_type
_atom_site_calc_flag
_atom_site_refinement_flags
_atom_site_type_symbol
S1 1 0.0 1.1724(2) -0.25 0.0477(4) Uani d S S
O4 1 -0.1981(2) 0.4853(4) -0.09741(9) 0.0564(6) Uani d . O
C1 1 -0.0579(2) 0.9657(5) -0.20374(10) 0.0379(7) Uani d . C
C2 1 0.0110(2) 0.7937(5) -0.17464(11) 0.0487(8) Uani d . C
C3 1 -0.0335(2) 0.6309(5) -0.13966(11) 0.0488(8) Uani d . C
C4 1 -0.1497(2) 0.6389(5) -0.13227(11) 0.0405(7) Uani d . C
C5 1 -0.2192(2) 0.8122(6) -0.16056(11) 0.0495(8) Uani d . C
C6 1 -0.1734(2) 0.9732(5) -0.19615(11) 0.0456(8) Uani d . C
N11 1 -0.0560(2) 0.1351(4) -0.04841(9) 0.0443(6) Uani d . N
C12 1 -0.1213(3) 0.0416(5) -0.00462(13) 0.0544(9) Uani d . C
C13 1 -0.0648(2) -0.1766(5) 0.02595(12) 0.0507(8) Uani d . C
H4 1 -0.1481 0.3953 -0.0821 0.085 Uiso calc R H
H2 1 0.0895 0.7878 -0.1788 0.058 Uiso calc R H
H3 1 0.0145 0.5153 -0.1209 0.059 Uiso calc R H
H5 1 -0.2972 0.8208 -0.1557 0.059 Uiso calc R H
H6 1 -0.2214 1.0880 -0.2152 0.055 Uiso calc R H
H11 1 -0.0593 0.0290 -0.0770 0.053 Uiso calc R H
H12A 1 -0.1984 -0.0024 -0.0215 0.065 Uiso calc R H
H12B 1 -0.1293 0.1682 0.0226 0.065 Uiso calc R H
H13A 1 -0.1083 -0.2195 0.0567 0.061 Uiso calc R H
H13B 1 -0.0685 -0.3117 0.0001 0.061 Uiso calc R H

loop_
_atom_type_symbol
_atom_type_description
_atom_type_scat_dispersion_real
_atom_type_scat_dispersion_imag
_atom_type_scat_source
C C 0.0033 0.0016 'International Tables Vol C Tables 4.2.6.8 and 6.1.1.4'
H H 0.0000 0.0000 'International Tables Vol C Tables 4.2.6.8 and 6.1.1.4'
N N 0.0061 0.0033 'International Tables Vol C Tables 4.2.6.8 and 6.1.1.4'
O O 0.0106 0.0060 'International Tables Vol C Tables 4.2.6.8 and 6.1.1.4'
S S 0.1246 0.1234 'International Tables Vol C Tables 4.2.6.8 and 6.1.1.4'

loop_
_geom_angle_atom_site_label_1
_geom_angle_atom_site_label_2
_geom_angle_atom_site_label_3
_geom_angle_site_symmetry_1
_geom_angle_site_symmetry_3
_geom_angle
_geom_angle_publ_flag
C1 S1 C1 2_554 . 99.8(2) y
S1 C1 C2 . . 121.3(2) ?
S1 C1 C6 . . 120.6(2) ?
C2 C1 C6 . . 118.1(3) ?
C1 C2 C3 . . 121.6(3) ?
C2 C3 C4 . . 120.1(3) ?
O4 C4 C5 . . 118.4(2) ?
O4 C4 C3 . . 122.7(3) ?
C3 C4 C5 . . 118.9(3) ?
C4 C5 C6 . . 120.4(3) ?
C1 C6 C5 . . 120.9(3) ?
C12 N11 C13 . 5 110.5(2) ?
N11 C12 C13 . . 113.3(2) ?
N11 C13 C12 5 . 113.1(2) ?

loop_
_geom_bond_atom_site_label_1
_geom_bond_atom_site_label_2
_geom_bond_site_symmetry_2
_geom_bond_distance
_geom_bond_publ_flag
S1 C1 2_554 1.781(3) n
S1 C1 . 1.781(3) y
O4 C4 . 1.361(3) y
C1 C2 . 1.381(4) ?
C1 C6 . 1.378(3) ?
C2 C3 . 1.374(4) ?
C3 C4 . 1.383(3) ?
C4 C5 . 1.381(4) ?
C5 C6 . 1.383(4) ?
N11 C12 . 1.460(3) y
N11 C13 5 1.462(3) y
C12 C13 . 1.524(4) y
C13 N11 5 1.462(3) n

loop_
_geom_torsion_atom_site_label_1
_geom_torsion_atom_site_label_2
_geom_torsion_atom_site_label_3
_geom_torsion_atom_site_label_4
_geom_torsion_site_symmetry_1
_geom_torsion_site_symmetry_3
_geom_torsion_site_symmetry_4
_geom_torsion
_geom_torsion_publ_flag
C1 S1 C1 C6 2_554 . . -123.0(3) ?
C1 S1 C1 C2 2_554 . . 56.9(2) y
C6 C1 C2 C3 . . . 1.0(4) ?
S1 C1 C2 C3 . . . -178.8(2) ?
C1 C2 C3 C4 . . . -0.9(5) ?
C2 C3 C4 O4 . . . -178.8(3) ?
C2 C3 C4 C5 . . . 0.0(4) ?
O4 C4 C5 C6 . . . 179.6(2) ?
C3 C4 C5 C6 . . . 0.7(4) ?
C2 C1 C6 C5 . . . -0.3(4) ?
S1 C1 C6 C5 . . . 179.6(2) ?
C4 C5 C6 C1 . . . -0.6(4) ?
C13 N11 C12 C13 5 . . -51.9(4) ?
N11 C12 C13 N11 . . 5 53.2(4) ?
C12 C13 N11 C12 . 5 5 -51.7(4) ?
